data_7043628
loop_
_publ_author_name
'Wang, Jian'
'Miao, Hao'
'Xiao, Zhao-Xin'
'Zhou, Yan'
'Deng, Lin-Dan'
'Zhang, Yiquan'
'Wang, Xin-Yi'

_publ_section_title
;
 Syntheses, Structures and Magnetic Properties of Lanthanide Complexes of
 the Pyrimidyl-Substituted Nitronyl Nitroxide Radical
;
_journal_name_full 'Dalton Trans.'
_journal_paper_doi 10.1039/C7DT01037K
_journal_year 2017
_chemical_formula_sum 'C29.5 H26 Er F18 N4 O8'
_chemical_formula_weight 1073.80
_chemical_name_common '[(NIT-2-Pm)Er(hfac)3]0.5(C7H16)'
_space_group_crystal_system monoclinic
_space_group_IT_number 14
_space_group_name_Hall '-P 2yn'
_space_group_name_H-M_alt 'P 1 21/n 1'
_symmetry_space_group_name_Hall '-P 2yn'
_symmetry_space_group_name_H-M 'P 1 21/n 1'
_atom_sites_solution_hydrogens geom
_audit_creation_method SHELXL-2014/7
_audit_update_record
;
2017-06-28 deposited with the CCDC.
2017-07-14 downloaded from the CCDC.
;
_cell_angle_alpha 90
_cell_angle_beta 109.655(2)
_cell_angle_gamma 90
_cell_formula_units_Z 4
_cell_length_a 16.4699(19)
_cell_length_b 12.4439(15)
_cell_length_c 21.111(3)
_cell_measurement_reflns_used 9890
_cell_measurement_temperature 296(2)
_cell_measurement_theta_max 27.59
_cell_measurement_theta_min 2.52
_cell_volume 4074.6(9)
_computing_cell_refinement 'Bruker SMART'
_computing_data_collection 'Bruker SMART'
_computing_data_reduction 'Bruker SAINT'
_computing_molecular_graphics 'Bruker SHELXTL'
_computing_publication_material 'Bruker SHELXTL'
_computing_structure_refinement 'SHELXL-2014/7 (Sheldrick, 2014)'
_computing_structure_solution 'Bruker SHELXTL'
_diffrn_ambient_temperature 296(2)
_diffrn_measured_fraction_theta_full 0.999
_diffrn_measured_fraction_theta_max 0.997
_diffrn_measurement_device_type 'CCD area detector'
_diffrn_measurement_method 'phi and omega scans'
_diffrn_radiation_type MoK\a
_diffrn_radiation_wavelength 0.71073
_diffrn_reflns_av_R_equivalents 0.0220
_diffrn_reflns_av_unetI/netI 0.0240
_diffrn_reflns_Laue_measured_fraction_full 0.999
_diffrn_reflns_Laue_measured_fraction_max 0.997
_diffrn_reflns_limit_h_max 19
_diffrn_reflns_limit_h_min -21
_diffrn_reflns_limit_k_max 15
_diffrn_reflns_limit_k_min -16
_diffrn_reflns_limit_l_max 26
_diffrn_reflns_limit_l_min -27
_diffrn_reflns_number 27028
_diffrn_reflns_point_group_measured_fraction_full 0.999
_diffrn_reflns_point_group_measured_fraction_max 0.997
_diffrn_reflns_theta_full 25.242
_diffrn_reflns_theta_max 27.600
_diffrn_reflns_theta_min 1.918
_exptl_absorpt_coefficient_mu 2.191
_exptl_absorpt_correction_T_max 0.68
_exptl_absorpt_correction_T_min 0.64
_exptl_absorpt_correction_type multi-scan
_exptl_absorpt_process_details sadabs
_exptl_crystal_colour PURPLE
_exptl_crystal_density_diffrn 1.750
_exptl_crystal_description BLOCK
_exptl_crystal_F_000 2100
_exptl_crystal_size_max 0.210
_exptl_crystal_size_mid 0.210
_exptl_crystal_size_min 0.180
_refine_diff_density_max 1.244
_refine_diff_density_min -0.725
_refine_diff_density_rms 0.088
_refine_ls_extinction_method none
_refine_ls_goodness_of_fit_ref 1.032
_refine_ls_hydrogen_treatment constr
_refine_ls_matrix_type full
_refine_ls_number_parameters 572
_refine_ls_number_reflns 9428
_refine_ls_number_restraints 158
_refine_ls_restrained_S_all 1.102
_refine_ls_R_factor_all 0.0468
_refine_ls_R_factor_gt 0.0380
_refine_ls_shift/su_max 0.001
_refine_ls_shift/su_mean 0.000
_refine_ls_structure_factor_coef Fsqd
_refine_ls_weighting_details 'w=1/[\s^2^(Fo^2^)+(0.1000P)^2^] where P=(Fo^2^+2Fc^2^)/3'
_refine_ls_weighting_scheme calc
_refine_ls_wR_factor_gt 0.1233
_refine_ls_wR_factor_ref 0.1324
_reflns_Friedel_coverage 0.000
_reflns_number_gt 7754
_reflns_number_total 9428
_reflns_threshold_expression 'I > 2\s(I)'
_cod_data_source_file c7dt01037k4.cif
_cod_data_source_block 1538978
_cod_original_cell_volume 4074.5(8)
_cod_original_formula_sum 'C29.50 H26 Er F18 N4 O8'
_cod_database_code 7043628
_shelx_shelxl_version_number 2014/7
_shelx_space_group_comment
;
The symmetry employed for this shelxl refinement is uniquely defined
by the following loop, which should always be used as a source of
symmetry information in preference to the above space-group names.
They are only intended as comments.
;
_shelx_estimated_absorpt_t_min 0.656
_shelx_estimated_absorpt_t_max 0.694

loop_
_space_group_symop_operation_xyz
'x, y, z'
'-x+1/2, y+1/2, -z+1/2'
'-x, -y, -z'
'x-1/2, -y-1/2, z-1/2'

loop_
_atom_site_label
_atom_site_type_symbol
_atom_site_fract_x
_atom_site_fract_y
_atom_site_fract_z
_atom_site_U_iso_or_equiv
_atom_site_adp_type
_atom_site_occupancy
_atom_site_site_symmetry_order
_atom_site_calc_flag
_atom_site_refinement_flags_posn
_atom_site_refinement_flags_adp
_atom_site_refinement_flags_occupancy
_atom_site_disorder_assembly
_atom_site_disorder_group
Er1 Er 0.56880(2) 0.93644(2) 0.80197(2) 0.04584(9) Uani 1 1 d . . . . .
F1 F 0.8939(3) 0.8969(6) 0.9255(3) 0.155(2) Uani 1 1 d . U . . .
F2 F 0.8261(3) 0.8055(4) 0.9672(3) 0.159(2) Uani 1 1 d . U . . .
F3 F 0.8814(4) 0.9469(4) 1.0141(3) 0.201(4) Uani 1 1 d . U . . .
F4 F 0.7390(3) 1.2779(3) 0.9755(2) 0.1304(16) Uani 1 1 d . U . . .
F5 F 0.6031(3) 1.2609(3) 0.9455(2) 0.1146(13) Uani 1 1 d . U . . .
F6 F 0.6614(3) 1.3123(2) 0.87555(19) 0.1056(11) Uani 1 1 d . U . . .
F7 F 0.5206(12) 0.6042(11) 0.9673(8) 0.138(4) Uani 0.5 1 d D U P A 1
F8 F 0.6381(9) 0.6176(14) 0.9491(12) 0.200(6) Uani 0.5 1 d D U P A 1
F9 F 0.516(2) 0.5713(18) 0.8625(12) 0.305(16) Uani 0.5 1 d D U P A 1
F10 F 0.3275(7) 0.8909(9) 0.9345(6) 0.115(4) Uani 0.5 1 d D U P B 1
F11 F 0.3132(7) 0.9933(12) 0.8543(5) 0.131(3) Uani 0.5 1 d D U P B 1
F12 F 0.4028(10) 1.0463(13) 0.9491(10) 0.159(6) Uani 0.5 1 d D U P B 1
F9' F 0.4785(10) 0.5763(10) 0.9141(12) 0.172(6) Uani 0.5 1 d D U P A 2
F8' F 0.5822(10) 0.5704(6) 0.8860(8) 0.122(3) Uani 0.5 1 d D U P A 2
F7' F 0.5958(18) 0.6293(16) 0.9873(8) 0.215(7) Uani 0.5 1 d D U P A 2
F10' F 0.4002(8) 0.9614(12) 0.9849(5) 0.142(4) Uani 0.5 1 d D U P B 2
F11' F 0.3669(12) 1.0623(10) 0.9035(11) 0.146(5) Uani 0.5 1 d D U P B 2
F12' F 0.3020(8) 0.9201(15) 0.8950(12) 0.185(7) Uani 0.5 1 d D U P B 2
F13 F 0.6050(5) 0.6098(5) 0.6456(3) 0.181(3) Uani 1 1 d . U . . .
F14 F 0.6787(3) 0.7367(6) 0.6573(3) 0.208(3) Uani 1 1 d . U . . .
F15 F 0.5672(4) 0.7250(6) 0.5761(2) 0.179(3) Uani 1 1 d . U . . .
F16 F 0.3130(4) 0.6839(7) 0.7248(5) 0.238(4) Uani 1 1 d . U . . .
F17 F 0.2946(3) 0.6932(7) 0.6265(4) 0.241(4) Uani 1 1 d . U . . .
F18 F 0.2733(3) 0.8247(7) 0.6828(5) 0.228(4) Uani 1 1 d . U . . .
O1 O 0.47767(17) 1.0449(2) 0.72381(16) 0.0595(7) Uani 1 1 d . . . . .
O2 O 0.5997(2) 1.3779(3) 0.7191(2) 0.0837(10) Uani 1 1 d . . . . .
O3 O 0.70819(18) 0.9127(2) 0.87143(15) 0.0585(7) Uani 1 1 d . . . . .
O4 O 0.61056(18) 1.1003(2) 0.85661(14) 0.0571(6) Uani 1 1 d . . . . .
O5 O 0.5739(2) 0.7799(3) 0.86288(18) 0.0764(9) Uani 1 1 d . . . . .
O6 O 0.4822(2) 0.9671(3) 0.86448(16) 0.0671(7) Uani 1 1 d . . . . .
O7 O 0.59658(18) 0.8232(2) 0.72736(14) 0.0550(6) Uani 1 1 d . . . . .
O8 O 0.44095(18) 0.8446(3) 0.74737(17) 0.0667(8) Uani 1 1 d . . . . .
N1 N 0.4885(2) 1.1484(3) 0.71872(17) 0.0548(8) Uani 1 1 d . . . . .
N2 N 0.5449(2) 1.3044(3) 0.7130(2) 0.0630(8) Uani 1 1 d . . . . .
N3 N 0.65528(19) 1.0441(2) 0.74124(17) 0.0489(7) Uani 1 1 d . . . . .
N4 N 0.6810(2) 1.1982(3) 0.68333(19) 0.0633(8) Uani 1 1 d . . . . .
C1 C 0.5589(2) 1.1964(3) 0.71750(19) 0.0517(8) Uani 1 1 d . . . . .
C2 C 0.6375(2) 1.1433(3) 0.71470(18) 0.0488(8) Uani 1 1 d . . . . .
C3 C 0.7253(2) 0.9982(3) 0.7327(2) 0.0564(9) Uani 1 1 d . . . . .
H2 H 0.7413 0.9296 0.7498 0.068 Uiso 1 1 calc R U . . .
C4 C 0.7735(3) 1.0484(4) 0.7000(3) 0.0624(11) Uani 1 1 d . . . . .
H3 H 0.8215 1.0154 0.6948 0.075 Uiso 1 1 calc R U . . .
C5 C 0.7482(3) 1.1498(4) 0.6752(2) 0.0685(11) Uani 1 1 d . . . . .
H4 H 0.7793 1.1852 0.6521 0.082 Uiso 1 1 calc R U . . .
C6 C 0.4178(3) 1.2255(4) 0.7190(3) 0.0774(13) Uani 1 1 d . . . . .
C7 C 0.3328(3) 1.1796(6) 0.6741(5) 0.126(3) Uani 1 1 d . . . . .
H10A H 0.2873 1.2297 0.6711 0.189 Uiso 1 1 calc R U . . .
H10B H 0.3216 1.1131 0.6927 0.189 Uiso 1 1 calc R U . . .
H10C H 0.3355 1.1669 0.6300 0.189 Uiso 1 1 calc R U . . .
C8 C 0.4205(4) 1.2304(6) 0.7924(3) 0.113(2) Uani 1 1 d . . . . .
H11A H 0.4144 1.1592 0.8077 0.169 Uiso 1 1 calc R U . . .
H11B H 0.3742 1.2747 0.7953 0.169 Uiso 1 1 calc R U . . .
H11C H 0.4745 1.2603 0.8200 0.169 Uiso 1 1 calc R U . . .
C9 C 0.4501(3) 1.3289(5) 0.6949(3) 0.0789(15) Uani 1 1 d . . . . .
C10 C 0.4389(5) 1.4313(5) 0.7281(7) 0.139(3) Uani 1 1 d . . . . .
H8A H 0.4512 1.4189 0.7753 0.209 Uiso 1 1 calc R U . . .
H8B H 0.3806 1.4561 0.7084 0.209 Uiso 1 1 calc R U . . .
H8C H 0.4777 1.4847 0.7220 0.209 Uiso 1 1 calc R U . . .
C11 C 0.4172(4) 1.3402(8) 0.6176(4) 0.137(3) Uani 1 1 d . . . . .
H9A H 0.4315 1.2767 0.5979 0.206 Uiso 1 1 calc R U . . .
H9B H 0.4437 1.4015 0.6051 0.206 Uiso 1 1 calc R U . . .
H9C H 0.3557 1.3496 0.6018 0.206 Uiso 1 1 calc R U . . .
C12 C 0.6011(4) 0.7153(5) 0.6384(3) 0.0802(13) Uani 1 1 d . U . . .
C13 C 0.5522(3) 0.7652(4) 0.6801(2) 0.0607(10) Uani 1 1 d . . . . .
C14 C 0.4664(3) 0.7439(5) 0.6625(3) 0.0901(17) Uani 1 1 d . . . . .
H14 H 0.4403 0.7010 0.6251 0.108 Uiso 1 1 calc R U . . .
C15 C 0.4174(3) 0.7838(5) 0.6982(3) 0.0756(14) Uani 1 1 d . . . . .
C16 C 0.3228(5) 0.7530(9) 0.6770(5) 0.134(3) Uani 1 1 d . . . . .
C22 C 0.8409(4) 0.9079(5) 0.9599(3) 0.0791(14) Uani 1 1 d . . . . .
C23 C 0.7585(3) 0.9663(4) 0.91905(19) 0.0546(8) Uani 1 1 d . . . . .
C24 C 0.7486(3) 1.0689(3) 0.9383(2) 0.0625(11) Uani 1 1 d . . . . .
H24 H 0.7915 1.0991 0.9747 0.075 Uiso 1 1 calc R U . . .
C25 C 0.6746(3) 1.1300(3) 0.90398(19) 0.0530(8) Uani 1 1 d . . . . .
C26 C 0.6705(3) 1.2462(4) 0.9266(3) 0.0721(12) Uani 1 1 d . . . . .
C27 C 0.5508(7) 0.6307(7) 0.9219(5) 0.134(3) Uani 1 1 d D . . . .
C28 C 0.5297(4) 0.7453(4) 0.8962(3) 0.0813(14) Uani 1 1 d . . . . .
C29 C 0.4656(4) 0.8001(5) 0.9121(3) 0.0863(15) Uani 1 1 d . . . . .
H29 H 0.4344 0.7643 0.9350 0.104 Uiso 1 1 calc R U . . .
C30 C 0.4472(3) 0.9066(5) 0.8946(3) 0.0738(12) Uani 1 1 d . . . . .
C31 C 0.3764(5) 0.9600(6) 0.9141(4) 0.110(2) Uani 1 1 d D . . . .

loop_
_atom_site_aniso_label
_atom_site_aniso_U_11
_atom_site_aniso_U_22
_atom_site_aniso_U_33
_atom_site_aniso_U_23
_atom_site_aniso_U_13
_atom_site_aniso_U_12
Er1 0.04140(12) 0.04750(12) 0.05167(13) -0.00100(6) 0.01965(8) -0.00295(5)
F1 0.110(3) 0.222(5) 0.131(4) 0.017(4) 0.035(3) 0.070(4)
F2 0.140(4) 0.097(3) 0.182(5) 0.044(3) -0.024(3) 0.024(3)
F3 0.172(5) 0.194(5) 0.130(4) -0.078(3) -0.091(4) 0.113(4)
F4 0.142(3) 0.088(2) 0.118(3) -0.045(2) -0.013(3) 0.006(2)
F5 0.142(3) 0.091(2) 0.139(3) -0.025(2) 0.085(3) 0.017(2)
F6 0.151(3) 0.0606(17) 0.107(2) 0.0109(16) 0.045(2) 0.0020(19)
F7 0.190(11) 0.102(7) 0.148(9) 0.061(7) 0.091(8) 0.017(8)
F8 0.197(12) 0.149(10) 0.270(14) 0.126(11) 0.102(12) 0.066(9)
F9 0.35(2) 0.230(19) 0.33(2) -0.008(14) 0.116(18) 0.002(15)
F10 0.094(6) 0.142(7) 0.144(8) 0.043(6) 0.088(6) 0.023(5)
F11 0.098(6) 0.162(9) 0.155(8) 0.042(8) 0.073(6) 0.059(6)
F12 0.157(10) 0.166(11) 0.174(12) -0.070(9) 0.082(9) 0.035(8)
F9' 0.190(12) 0.100(7) 0.253(15) 0.049(8) 0.110(11) -0.031(7)
F8' 0.161(9) 0.063(4) 0.169(9) 0.025(4) 0.093(8) 0.033(4)
F7' 0.266(16) 0.183(13) 0.191(13) 0.040(11) 0.069(13) 0.054(13)
F10' 0.140(8) 0.197(10) 0.121(7) -0.025(7) 0.084(6) 0.025(7)
F11' 0.147(11) 0.149(10) 0.188(12) 0.019(9) 0.116(10) 0.052(7)
F12' 0.089(7) 0.228(15) 0.233(15) -0.067(11) 0.048(10) -0.024(8)
F13 0.266(7) 0.118(3) 0.213(6) 0.001(4) 0.150(5) 0.064(5)
F14 0.133(4) 0.311(7) 0.228(6) -0.177(5) 0.125(4) -0.071(4)
F15 0.184(5) 0.282(7) 0.090(3) 0.021(3) 0.070(3) 0.108(5)
F16 0.158(5) 0.284(9) 0.312(9) 0.004(6) 0.130(6) -0.110(6)
F17 0.115(4) 0.384(10) 0.233(6) -0.163(7) 0.073(4) -0.136(5)
F18 0.064(3) 0.225(7) 0.375(10) -0.077(7) 0.049(4) -0.026(3)
O1 0.0387(14) 0.0585(16) 0.0758(19) 0.0116(13) 0.0120(13) -0.0044(11)
O2 0.069(2) 0.063(2) 0.118(3) 0.0027(18) 0.0308(19) -0.0094(16)
O3 0.0536(16) 0.0582(15) 0.0568(16) -0.0044(12) 0.0095(13) 0.0037(12)
O4 0.0523(15) 0.0551(15) 0.0611(16) -0.0037(13) 0.0151(13) 0.0042(13)
O5 0.085(2) 0.0672(19) 0.093(2) 0.0156(16) 0.0514(19) 0.0067(16)
O6 0.0674(18) 0.0729(18) 0.0728(19) -0.0021(15) 0.0391(16) -0.0023(15)
O7 0.0504(14) 0.0566(16) 0.0617(16) -0.0121(12) 0.0239(12) -0.0080(12)
O8 0.0514(15) 0.0720(19) 0.083(2) -0.0139(16) 0.0312(14) -0.0172(14)
N1 0.0386(15) 0.065(2) 0.0583(19) 0.0102(15) 0.0131(13) 0.0047(14)
N2 0.0498(18) 0.0559(19) 0.079(2) 0.0079(17) 0.0165(16) 0.0039(15)
N3 0.0376(15) 0.0515(16) 0.0581(18) 0.0023(13) 0.0167(13) -0.0018(12)
N4 0.0576(19) 0.067(2) 0.071(2) 0.0165(17) 0.0293(17) 0.0044(16)
C1 0.0418(17) 0.057(2) 0.0531(19) 0.0036(16) 0.0119(14) 0.0010(15)
C2 0.0387(16) 0.057(2) 0.0491(18) 0.0013(15) 0.0134(14) -0.0038(14)
C3 0.050(2) 0.056(2) 0.068(2) 0.0012(18) 0.0263(18) 0.0031(16)
C4 0.051(2) 0.065(3) 0.078(3) 0.001(2) 0.030(2) -0.0003(18)
C5 0.060(2) 0.075(3) 0.082(3) 0.014(2) 0.040(2) -0.001(2)
C6 0.046(2) 0.085(3) 0.099(4) 0.023(3) 0.021(2) 0.021(2)
C7 0.040(2) 0.113(5) 0.200(8) 0.024(5) 0.008(4) 0.010(3)
C8 0.103(4) 0.132(5) 0.130(5) 0.032(4) 0.075(4) 0.049(4)
C9 0.052(2) 0.069(3) 0.112(4) 0.017(3) 0.024(3) 0.014(2)
C10 0.101(6) 0.080(5) 0.257(11) -0.017(5) 0.088(6) 0.016(3)
C11 0.070(4) 0.190(8) 0.137(6) 0.092(6) 0.016(4) 0.019(4)
C12 0.076(3) 0.104(3) 0.065(3) -0.023(3) 0.029(2) -0.003(3)
C13 0.066(3) 0.058(2) 0.062(2) -0.0059(18) 0.025(2) -0.0088(19)
C14 0.066(3) 0.110(4) 0.094(4) -0.050(3) 0.027(3) -0.030(3)
C15 0.052(2) 0.079(3) 0.095(4) -0.014(2) 0.025(2) -0.018(2)
C16 0.070(4) 0.165(8) 0.172(8) -0.077(7) 0.050(5) -0.044(5)
C22 0.067(3) 0.084(3) 0.072(3) 0.006(3) 0.005(3) 0.013(3)
C23 0.051(2) 0.066(2) 0.0439(19) 0.0029(17) 0.0118(16) 0.0003(18)
C24 0.060(2) 0.070(3) 0.049(2) -0.0076(17) 0.0078(19) 0.0012(18)
C25 0.061(2) 0.054(2) 0.0490(19) -0.0056(15) 0.0239(17) -0.0046(17)
C26 0.080(3) 0.067(3) 0.069(3) -0.014(2) 0.024(2) -0.006(2)
C27 0.170(9) 0.114(7) 0.143(8) 0.052(6) 0.084(7) 0.012(6)
C28 0.100(4) 0.072(3) 0.089(3) 0.014(3) 0.055(3) -0.004(3)
C29 0.097(4) 0.083(3) 0.102(4) 0.012(3) 0.064(3) -0.006(3)
C30 0.069(3) 0.095(3) 0.073(3) -0.005(3) 0.043(2) -0.005(3)
C31 0.107(5) 0.112(5) 0.150(7) -0.001(5) 0.096(6) 0.000(4)

loop_
_atom_type_symbol
_atom_type_description
_atom_type_scat_dispersion_real
_atom_type_scat_dispersion_imag
_atom_type_scat_source
C C 0.0033 0.0016 'International Tables Vol C Tables 4.2.6.8 and 6.1.1.4'
H H 0.0000 0.0000 'International Tables Vol C Tables 4.2.6.8 and 6.1.1.4'
N N 0.0061 0.0033 'International Tables Vol C Tables 4.2.6.8 and 6.1.1.4'
O O 0.0106 0.0060 'International Tables Vol C Tables 4.2.6.8 and 6.1.1.4'
F F 0.0171 0.0103 'International Tables Vol C Tables 4.2.6.8 and 6.1.1.4'
Er Er -0.2586 4.9576 'International Tables Vol C Tables 4.2.6.8 and 6.1.1.4'

loop_
_geom_angle_atom_site_label_1
_geom_angle_atom_site_label_2
_geom_angle_atom_site_label_3
_geom_angle
O1 Er1 O7 95.93(12)
O1 Er1 O6 86.07(12)
O7 Er1 O6 144.80(11)
O1 Er1 O3 145.00(10)
O7 Er1 O3 88.38(10)
O6 Er1 O3 109.80(11)
O1 Er1 O5 142.71(12)
O7 Er1 O5 83.41(11)
O6 Er1 O5 74.49(12)
O3 Er1 O5 72.27(12)
O1 Er1 O4 81.48(10)
O7 Er1 O4 142.32(10)
O6 Er1 O4 72.80(11)
O3 Er1 O4 74.36(10)
O5 Er1 O4 120.72(12)
O1 Er1 O8 70.44(11)
O7 Er1 O8 73.27(10)
O6 Er1 O8 74.42(11)
O3 Er1 O8 142.90(10)
O5 Er1 O8 73.77(13)
O4 Er1 O8 137.82(10)
O1 Er1 N3 70.78(10)
O7 Er1 N3 72.84(10)
O6 Er1 N3 139.15(10)
O3 Er1 N3 77.51(11)
O5 Er1 N3 141.83(11)
O4 Er1 N3 70.86(10)
O8 Er1 N3 124.40(11)
N1 O1 Er1 124.8(2)
C23 O3 Er1 133.9(3)
C25 O4 Er1 133.5(3)
C28 O5 Er1 133.1(3)
C30 O6 Er1 133.0(3)
C13 O7 Er1 135.4(3)
C15 O8 Er1 133.7(3)
O1 N1 C1 126.5(3)
O1 N1 C6 119.8(3)
C1 N1 C6 113.5(4)
O2 N2 C1 127.5(3)
O2 N2 C9 121.6(4)
C1 N2 C9 110.8(4)
C2 N3 C3 114.1(3)
C2 N3 Er1 127.0(2)
C3 N3 Er1 118.9(2)
C2 N4 C5 116.8(4)
N1 C1 N2 108.7(3)
N1 C1 C2 126.3(4)
N2 C1 C2 124.8(3)
N4 C2 N3 127.2(3)
N4 C2 C1 115.0(3)
N3 C2 C1 117.7(3)
N3 C3 C4 122.7(4)
N3 C3 H2 118.6
C4 C3 H2 118.6
C3 C4 C5 117.3(4)
C3 C4 H3 121.3
C5 C4 H3 121.3
N4 C5 C4 121.9(4)
N4 C5 H4 119.1
C4 C5 H4 119.1
N1 C6 C7 108.1(5)
N1 C6 C8 105.6(4)
C7 C6 C8 110.6(6)
N1 C6 C9 100.2(4)
C7 C6 C9 117.2(5)
C8 C6 C9 113.8(6)
C6 C7 H10A 109.5
C6 C7 H10B 109.5
H10A C7 H10B 109.5
C6 C7 H10C 109.5
H10A C7 H10C 109.5
H10B C7 H10C 109.5
C6 C8 H11A 109.5
C6 C8 H11B 109.5
H11A C8 H11B 109.5
C6 C8 H11C 109.5
H11A C8 H11C 109.5
H11B C8 H11C 109.5
C10 C9 N2 109.5(5)
C10 C9 C11 111.3(7)
N2 C9 C11 104.7(5)
C10 C9 C6 116.4(6)
N2 C9 C6 100.9(4)
C11 C9 C6 112.8(6)
C9 C10 H8A 109.5
C9 C10 H8B 109.5
H8A C10 H8B 109.5
C9 C10 H8C 109.5
H8A C10 H8C 109.5
H8B C10 H8C 109.5
C9 C11 H9A 109.5
C9 C11 H9B 109.5
H9A C11 H9B 109.5
C9 C11 H9C 109.5
H9A C11 H9C 109.5
H9B C11 H9C 109.5
F14 C12 F15 111.5(6)
F14 C12 F13 99.9(6)
F15 C12 F13 101.8(6)
F14 C12 C13 114.9(4)
F15 C12 C13 115.9(5)
F13 C12 C13 110.8(5)
O7 C13 C14 127.3(4)
O7 C13 C12 114.7(4)
C14 C13 C12 118.0(4)
C13 C14 C15 122.0(4)
C13 C14 H14 119.0
C15 C14 H14 119.0
O8 C15 C14 127.4(4)
O8 C15 C16 113.7(5)
C14 C15 C16 118.9(5)
F18 C16 F17 116.2(9)
F18 C16 F16 97.7(8)
F17 C16 F16 98.7(9)
F18 C16 C15 115.6(7)
F17 C16 C15 116.8(7)
F16 C16 C15 107.7(8)
F3 C22 F1 107.8(7)
F3 C22 F2 110.0(6)
F1 C22 F2 98.4(6)
F3 C22 C23 116.4(5)
F1 C22 C23 111.5(5)
F2 C22 C23 111.3(5)
O3 C23 C24 128.4(4)
O3 C23 C22 114.9(4)
C24 C23 C22 116.7(4)
C23 C24 C25 121.3(4)
C23 C24 H24 119.4
C25 C24 H24 119.4
O4 C25 C24 127.4(4)
O4 C25 C26 114.6(4)
C24 C25 C26 118.0(4)
F4 C26 F5 108.1(5)
F4 C26 F6 106.7(5)
F5 C26 F6 106.6(5)
F4 C26 C25 114.4(4)
F5 C26 C25 110.9(4)
F6 C26 C25 109.8(4)
F8' C27 F7' 114.1(14)
F8' C27 F9' 98.6(13)
F7' C27 F9' 106.6(15)
F7 C27 F8 106.2(13)
F7 C27 F9 113.2(18)
F8 C27 F9 111.6(19)
F7 C27 C28 114.5(9)
F8' C27 C28 114.9(7)
F7' C27 C28 111.4(12)
F9' C27 C28 110.2(9)
F8 C27 C28 110.0(9)
F9 C27 C28 101.4(13)
O5 C28 C29 127.0(5)
O5 C28 C27 114.8(5)
C29 C28 C27 118.2(5)
C30 C29 C28 121.5(4)
C30 C29 H29 119.2
C28 C29 H29 119.2
O6 C30 C29 128.2(5)
O6 C30 C31 113.9(5)
C29 C30 C31 117.9(5)
F12' C31 F11' 106.6(13)
F12 C31 F10 118.1(11)
F12 C31 F11 105.9(11)
F10 C31 F11 97.8(9)
F12' C31 F10' 103.8(12)
F11' C31 F10' 98.3(11)
F12' C31 C30 119.8(10)
F12 C31 C30 112.1(8)
F11' C31 C30 116.3(7)
F10 C31 C30 114.0(7)
F11 C31 C30 107.0(6)
F10' C31 C30 109.1(7)

loop_
_geom_bond_atom_site_label_1
_geom_bond_atom_site_label_2
_geom_bond_distance
Er1 O1 2.265(3)
Er1 O7 2.272(3)
Er1 O6 2.277(3)
Er1 O3 2.290(3)
Er1 O5 2.320(3)
Er1 O4 2.330(3)
Er1 O8 2.332(3)
Er1 N3 2.588(3)
F1 C22 1.316(8)
F2 C22 1.316(7)
F3 C22 1.216(7)
F4 C26 1.307(6)
F5 C26 1.314(6)
F6 C26 1.323(6)
F7 C27 1.262(12)
F8 C27 1.366(14)
F9 C27 1.403(17)
F10 C31 1.344(10)
F11 C31 1.402(11)
F12 C31 1.294(13)
F9' C27 1.332(13)
F8' C27 1.292(12)
F7' C27 1.330(15)
F10' C31 1.412(11)
F11' C31 1.294(12)
F12' C31 1.255(12)
F13 C12 1.321(8)
F14 C12 1.234(7)
F15 C12 1.249(6)
F16 C16 1.375(13)
F17 C16 1.254(9)
F18 C16 1.242(10)
O1 N1 1.309(4)
O2 N2 1.261(5)
O3 C23 1.257(5)
O4 C25 1.241(5)
O5 C28 1.245(5)
O6 C30 1.246(6)
O7 C13 1.249(5)
O8 C15 1.237(6)
N1 C1 1.312(5)
N1 C6 1.510(6)
N2 C1 1.362(5)
N2 C9 1.507(6)
N3 C2 1.347(5)
N3 C3 1.353(5)
N4 C2 1.318(5)
N4 C5 1.321(6)
C1 C2 1.472(5)
C3 C4 1.365(6)
C3 H2 0.9300
C4 C5 1.376(6)
C4 H3 0.9300
C5 H4 0.9300
C6 C7 1.514(8)
C6 C8 1.537(8)
C6 C9 1.543(8)
C7 H10A 0.9600
C7 H10B 0.9600
C7 H10C 0.9600
C8 H11A 0.9600
C8 H11B 0.9600
C8 H11C 0.9600
C9 C10 1.496(9)
C9 C11 1.542(9)
C10 H8A 0.9600
C10 H8B 0.9600
C10 H8C 0.9600
C11 H9A 0.9600
C11 H9B 0.9600
C11 H9C 0.9600
C12 C13 1.513(6)
C13 C14 1.360(6)
C14 C15 1.368(7)
C14 H14 0.9300
C15 C16 1.518(8)
C22 C23 1.526(6)
C23 C24 1.366(6)
C24 C25 1.412(6)
C24 H24 0.9300
C25 C26 1.532(6)
C27 C28 1.524(10)
C28 C29 1.389(7)
C29 C30 1.381(8)
C29 H29 0.9300
C30 C31 1.515(8)

loop_
_geom_torsion_atom_site_label_1
_geom_torsion_atom_site_label_2
_geom_torsion_atom_site_label_3
_geom_torsion_atom_site_label_4
_geom_torsion
Er1 O1 N1 C1 49.6(5)
Er1 O1 N1 C6 -125.6(3)
O1 N1 C1 N2 -178.9(4)
C6 N1 C1 N2 -3.4(5)
O1 N1 C1 C2 6.6(6)
C6 N1 C1 C2 -177.8(4)
O2 N2 C1 N1 170.1(4)
C9 N2 C1 N1 -13.2(5)
O2 N2 C1 C2 -15.3(7)
C9 N2 C1 C2 161.4(4)
C5 N4 C2 N3 2.0(7)
C5 N4 C2 C1 -174.9(4)
C3 N3 C2 N4 -1.0(6)
Er1 N3 C2 N4 -179.5(3)
C3 N3 C2 C1 175.8(3)
Er1 N3 C2 C1 -2.6(5)
N1 C1 C2 N4 149.4(4)
N2 C1 C2 N4 -24.2(6)
N1 C1 C2 N3 -27.8(6)
N2 C1 C2 N3 158.6(4)
C2 N3 C3 C4 0.0(6)
Er1 N3 C3 C4 178.6(4)
N3 C3 C4 C5 -0.1(7)
C2 N4 C5 C4 -2.0(7)
C3 C4 C5 N4 1.1(8)
O1 N1 C6 C7 -43.6(6)
C1 N1 C6 C7 140.5(5)
O1 N1 C6 C8 74.8(6)
C1 N1 C6 C8 -101.0(5)
O1 N1 C6 C9 -166.8(4)
C1 N1 C6 C9 17.4(5)
O2 N2 C9 C10 -36.7(8)
C1 N2 C9 C10 146.4(7)
O2 N2 C9 C11 82.7(7)
C1 N2 C9 C11 -94.2(6)
O2 N2 C9 C6 -160.0(5)
C1 N2 C9 C6 23.1(6)
N1 C6 C9 C10 -140.6(6)
C7 C6 C9 C10 102.8(8)
C8 C6 C9 C10 -28.4(7)
N1 C6 C9 N2 -22.2(5)
C7 C6 C9 N2 -138.7(5)
C8 C6 C9 N2 90.0(5)
N1 C6 C9 C11 89.0(5)
C7 C6 C9 C11 -27.6(7)
C8 C6 C9 C11 -158.9(5)
Er1 O7 C13 C14 -7.5(8)
Er1 O7 C13 C12 171.7(3)
F14 C12 C13 O7 1.5(8)
F15 C12 C13 O7 -131.0(6)
F13 C12 C13 O7 113.7(6)
F14 C12 C13 C14 -179.3(7)
F15 C12 C13 C14 48.3(8)
F13 C12 C13 C14 -67.1(7)
O7 C13 C14 C15 -2.1(10)
C12 C13 C14 C15 178.7(6)
Er1 O8 C15 C14 6.0(10)
Er1 O8 C15 C16 -173.7(6)
C13 C14 C15 O8 2.7(11)
C13 C14 C15 C16 -177.7(7)
O8 C15 C16 F18 36.4(13)
C14 C15 C16 F18 -143.3(10)
O8 C15 C16 F17 178.5(9)
C14 C15 C16 F17 -1.2(15)
O8 C15 C16 F16 -71.6(9)
C14 C15 C16 F16 108.6(8)
Er1 O3 C23 C24 -11.4(7)
Er1 O3 C23 C22 168.8(3)
F3 C22 C23 O3 -164.5(7)
F1 C22 C23 O3 71.3(7)
F2 C22 C23 O3 -37.5(7)
F3 C22 C23 C24 15.7(9)
F1 C22 C23 C24 -108.5(6)
F2 C22 C23 C24 142.7(6)
O3 C23 C24 C25 0.3(8)
C22 C23 C24 C25 -179.9(5)
Er1 O4 C25 C24 4.4(7)
Er1 O4 C25 C26 -175.4(3)
C23 C24 C25 O4 3.1(7)
C23 C24 C25 C26 -177.1(4)
O4 C25 C26 F4 -178.5(5)
C24 C25 C26 F4 1.7(7)
O4 C25 C26 F5 58.9(5)
C24 C25 C26 F5 -120.9(5)
O4 C25 C26 F6 -58.6(5)
C24 C25 C26 F6 121.6(5)
Er1 O5 C28 C29 -7.1(10)
Er1 O5 C28 C27 173.6(5)
F7 C27 C28 O5 165.0(13)
F8' C27 C28 O5 -27.3(14)
F7' C27 C28 O5 104.4(16)
F9' C27 C28 O5 -137.5(13)
F8 C27 C28 O5 45.6(16)
F9 C27 C28 O5 -72.7(19)
F7 C27 C28 C29 -14.3(16)
F8' C27 C28 C29 153.4(11)
F7' C27 C28 C29 -75.0(17)
F9' C27 C28 C29 43.1(15)
F8 C27 C28 C29 -133.8(14)
F9 C27 C28 C29 107.9(19)
O5 C28 C29 C30 -4.0(10)
C27 C28 C29 C30 175.3(7)
Er1 O6 C30 C29 15.9(9)
Er1 O6 C30 C31 -164.5(4)
C28 C29 C30 O6 -0.4(10)
C28 C29 C30 C31 -179.9(6)
O6 C30 C31 F12' 123.9(15)
C29 C30 C31 F12' -56.5(17)
O6 C30 C31 F12 -54.8(14)
C29 C30 C31 F12 124.8(13)
O6 C30 C31 F11' -6.7(16)
C29 C30 C31 F11' 172.9(14)
O6 C30 C31 F10 167.7(9)
C29 C30 C31 F10 -12.7(11)
O6 C30 C31 F11 60.8(10)
C29 C30 C31 F11 -119.6(9)
O6 C30 C31 F10' -116.8(9)
C29 C30 C31 F10' 62.8(10)
